data_7017286
loop_
_publ_author_name
'Truzzi, Daniela Ramos'
'Ferreira, Antonio Gilberto'
'da Silva, Sebasti\~ao Claudino'
'Castellano, Eduardo Ernesto'
'Chagas Alves Lima, Francisco das'
'Franco, Douglas Wagner'

_publ_section_title
;
 Nitrosyl induces phosphorous-acid dissociation in ruthenium(ii).
;
_journal_issue 48
_journal_name_full 'Dalton transactions (Cambridge, England : 2003)'
_journal_page_first 12917
_journal_page_last 12925
_journal_paper_doi 10.1039/c1dt10936g
_journal_volume 40
_journal_year 2011
_chemical_formula_moiety 'H14 N5 O4 P Ru, Cl4 Zn'
_chemical_formula_sum 'Cl4 H14 N5 O4 P Ru Zn'
_chemical_formula_weight 487.37
_chemical_name_systematic
;
?
;
_space_group_IT_number 14
_symmetry_cell_setting monoclinic
_symmetry_space_group_name_Hall '-P 2yn'
_symmetry_space_group_name_H-M 'P 1 21/n 1'
_atom_sites_solution_hydrogens geom
_atom_sites_solution_primary direct
_atom_sites_solution_secondary difmap
_audit_conform_dict_location ftp://ftp.iucr.org/pub/cif_core.dic
_audit_conform_dict_name cif_core.dic
_audit_conform_dict_version 2.3
_audit_creation_date 2011-08-24T09:00:25-00:00
_audit_creation_method 'WinGX routine CIF_UPDATE'
_cell_angle_alpha 90
_cell_angle_beta 91.499(2)
_cell_angle_gamma 90
_cell_formula_units_Z 4
_cell_length_a 7.02700(10)
_cell_length_b 22.1460(8)
_cell_length_c 9.2010(3)
_cell_measurement_reflns_used 7396
_cell_measurement_temperature 296(2)
_cell_measurement_theta_max 27.485
_cell_measurement_theta_min 2.546
_cell_volume 1431.37(7)
_computing_cell_refinement 'HKL Scalepack (Otwinowski & Minor 1997)'
_computing_data_collection 'Collect (Bruker AXS BV, 1997-2004)'
_computing_data_reduction 'HKL Denzo and Scalepack (Otwinowski & Minor 1997)'
_computing_structure_refinement 'SHELXL-97 (Sheldrick, 2008)'
_diffrn_ambient_temperature 296(2)
_diffrn_detector 'CCD plate'
_diffrn_detector_area_resol_mean 9
_diffrn_measured_fraction_theta_full 0.974
_diffrn_measured_fraction_theta_max 0.974
_diffrn_measurement_device '95mm CCD camera on \k-goniostat'
_diffrn_measurement_device_type KappaCCD
_diffrn_measurement_method CCD
_diffrn_orient_matrix_type 'by Bruker AXS Collect from scalepack cell'
_diffrn_orient_matrix_UB_11 -0.274859E-1
_diffrn_orient_matrix_UB_12 0.48249E-2
_diffrn_orient_matrix_UB_13 0.105452
_diffrn_orient_matrix_UB_21 0.13962
_diffrn_orient_matrix_UB_22 0.22721E-2
_diffrn_orient_matrix_UB_23 0.232897E-1
_diffrn_orient_matrix_UB_31 -0.41173E-2
_diffrn_orient_matrix_UB_32 0.448397E-1
_diffrn_orient_matrix_UB_33 -0.125272E-1
_diffrn_radiation_monochromator graphite
_diffrn_radiation_probe x-ray
_diffrn_radiation_type MoK\a
_diffrn_radiation_wavelength 0.71073
_diffrn_reflns_av_R_equivalents 0.0682
_diffrn_reflns_av_unetI/netI 0.0488
_diffrn_reflns_limit_h_max 8
_diffrn_reflns_limit_h_min -6
_diffrn_reflns_limit_k_max 27
_diffrn_reflns_limit_k_min -27
_diffrn_reflns_limit_l_max 11
_diffrn_reflns_limit_l_min -8
_diffrn_reflns_number 10916
_diffrn_reflns_theta_full 26
_diffrn_reflns_theta_max 26
_diffrn_reflns_theta_min 2.88
_diffrn_source 'Enraf Nonius FR590'
_exptl_absorpt_coefficient_mu 3.593
_exptl_absorpt_correction_T_max 0.8193
_exptl_absorpt_correction_T_min 0.6288
_exptl_absorpt_correction_type gaussian
_exptl_absorpt_process_details
;
a grid of 8 x 8 x 8 = 512 sampling points was used
;
_exptl_crystal_colour red
_exptl_crystal_density_diffrn 2.262
_exptl_crystal_density_method 'not measured'
_exptl_crystal_description prism
_exptl_crystal_F_000 952
_exptl_crystal_size_max 0.228
_exptl_crystal_size_mid 0.093
_exptl_crystal_size_min 0.062
_refine_diff_density_max 0.919
_refine_diff_density_min -0.684
_refine_diff_density_rms 0.121
_refine_ls_extinction_method none
_refine_ls_goodness_of_fit_ref 1.058
_refine_ls_hydrogen_treatment constr
_refine_ls_matrix_type full
_refine_ls_number_parameters 145
_refine_ls_number_reflns 2752
_refine_ls_number_restraints 0
_refine_ls_restrained_S_all 1.058
_refine_ls_R_factor_all 0.0493
_refine_ls_R_factor_gt 0.0374
_refine_ls_shift/su_max 0.001
_refine_ls_shift/su_mean 0
_refine_ls_structure_factor_coef Fsqd
_refine_ls_weighting_details 'calc w=1/[\s^2^(Fo^2^)+(0.0530P)^2^+0.8924P] where P=(Fo^2^+2Fc^2^)/3'
_refine_ls_weighting_scheme calc
_refine_ls_wR_factor_gt 0.0934
_refine_ls_wR_factor_ref 0.0992
_reflns_number_gt 2264
_reflns_number_total 2752
_reflns_threshold_expression >2\s(I)
_cod_data_source_file c1dt10936g.txt
_cod_data_source_block s93
_cod_depositor_comments
;
The following automatic conversions were performed:

'_symmetry_cell_setting' value 'Monoclinic' changed to 'monoclinic'
according to /home/saulius/struct/CIF-dictionaries/cif_core.dic
dictionary named 'cif_core.dic' version 2.4.1 from 2010-06-29.

Automatic conversion script
Id: cif_fix_values 1715 2011-07-08 13:25:40Z adriana 
;
_cod_original_sg_symbol_Hall -P2yn
_cod_original_sg_symbol_H-M P21/n
_cod_database_code 7017286

loop_
_symmetry_equiv_pos_as_xyz
'x, y, z'
'-x+1/2, y+1/2, -z+1/2'
'-x, -y, -z'
'x-1/2, -y-1/2, z-1/2'

loop_
_atom_site_label
_atom_site_type_symbol
_atom_site_fract_x
_atom_site_fract_y
_atom_site_fract_z
_atom_site_U_iso_or_equiv
_atom_site_adp_type
_atom_site_occupancy
_atom_site_symmetry_multiplicity
_atom_site_calc_flag
_atom_site_refinement_flags
Ru Ru 0.91824(5) 0.132422(13) 0.13845(3) 0.02878(14) Uani 1 1 d .
P P 0.67817(14) 0.05449(4) 0.12753(12) 0.0303(2) Uani 1 1 d .
O O 1.1795(5) 0.23425(15) 0.1206(4) 0.0560(9) Uani 1 1 d .
O1 O 0.7436(4) -0.00322(12) 0.0565(3) 0.0367(7) Uani 1 1 d .
O2 O 0.6021(5) 0.04279(12) 0.2850(3) 0.0501(8) Uani 1 1 d .
H2 H 0.6664 0.0164 0.325 0.075 Uiso 1 1 d R
O3 O 0.4985(4) 0.08128(12) 0.0445(3) 0.0424(7) Uani 1 1 d .
H3 H 0.4318 0.0536 0.013 0.064 Uiso 1 1 d R
N1 N 0.9727(5) 0.10539(15) -0.0773(3) 0.0383(8) Uani 1 1 d .
H1A H 1.0423 0.1335 -0.1202 0.046 Uiso 1 1 d R
H1B H 0.8628 0.1009 -0.1265 0.046 Uiso 1 1 d R
H1C H 1.0356 0.0705 -0.076 0.046 Uiso 1 1 d R
N2 N 0.6996(5) 0.19062(15) 0.0601(4) 0.0456(9) Uani 1 1 d .
H2A H 0.6388 0.2063 0.1349 0.055 Uiso 1 1 d R
H2B H 0.6179 0.1698 0.0041 0.055 Uiso 1 1 d R
H2C H 0.7502 0.2202 0.0083 0.055 Uiso 1 1 d R
N3 N 0.8441(5) 0.15039(16) 0.3557(4) 0.0398(8) Uani 1 1 d .
H3A H 0.9394 0.1394 0.4156 0.048 Uiso 1 1 d R
H3B H 0.74 0.1296 0.3767 0.048 Uiso 1 1 d R
H3C H 0.8215 0.1897 0.366 0.048 Uiso 1 1 d R
N4 N 1.1066(5) 0.06453(15) 0.2198(4) 0.0380(8) Uani 1 1 d .
H4A H 1.2114 0.0818 0.2572 0.046 Uiso 1 1 d R
H4B H 1.1377 0.0399 0.1478 0.046 Uiso 1 1 d R
H4C H 1.0494 0.0435 0.2887 0.046 Uiso 1 1 d R
N5 N 1.0871(5) 0.19300(15) 0.1329(3) 0.0348(8) Uani 1 1 d .
Zn Zn 0.37059(7) 0.13208(2) 0.61567(5) 0.03770(17) Uani 1 1 d .
Cl1 Cl 0.13574(17) 0.06312(6) 0.58707(12) 0.0504(3) Uani 1 1 d .
Cl2 Cl 0.37645(16) 0.18539(5) 0.40273(12) 0.0462(3) Uani 1 1 d .
Cl3 Cl 0.64622(18) 0.08580(8) 0.66529(15) 0.0717(4) Uani 1 1 d .
Cl4 Cl 0.30231(19) 0.19834(5) 0.79791(13) 0.0553(3) Uani 1 1 d .

loop_
_atom_site_aniso_label
_atom_site_aniso_U_11
_atom_site_aniso_U_22
_atom_site_aniso_U_33
_atom_site_aniso_U_23
_atom_site_aniso_U_13
_atom_site_aniso_U_12
Ru 0.0287(2) 0.0287(2) 0.0288(2) -0.00059(13) -0.00167(13) -0.00197(12)
P 0.0302(5) 0.0265(5) 0.0344(6) 0.0002(4) 0.0011(4) -0.0012(4)
O 0.059(2) 0.054(2) 0.054(2) 0.0076(16) -0.0081(16) -0.0242(17)
O1 0.0346(14) 0.0322(15) 0.0433(17) -0.0071(12) -0.0009(12) 0.0004(11)
O2 0.070(2) 0.0380(17) 0.0436(19) 0.0061(14) 0.0219(16) 0.0001(14)
O3 0.0333(15) 0.0314(15) 0.062(2) -0.0007(14) -0.0102(14) -0.0010(12)
N1 0.042(2) 0.043(2) 0.0294(19) -0.0017(16) 0.0014(15) -0.0069(16)
N2 0.043(2) 0.0309(19) 0.062(3) 0.0088(17) -0.0127(18) -0.0030(15)
N3 0.042(2) 0.043(2) 0.035(2) -0.0032(16) -0.0001(15) 0.0004(16)
N4 0.0350(18) 0.040(2) 0.039(2) 0.0007(16) -0.0020(15) 0.0040(15)
N5 0.0360(19) 0.039(2) 0.0293(19) -0.0005(15) -0.0027(14) -0.0045(15)
Zn 0.0391(3) 0.0389(3) 0.0351(3) 0.0015(2) -0.0008(2) 0.00135(19)
Cl1 0.0522(7) 0.0550(7) 0.0436(7) 0.0032(5) -0.0039(5) -0.0138(5)
Cl2 0.0550(7) 0.0449(6) 0.0387(6) 0.0072(5) -0.0021(5) 0.0047(5)
Cl3 0.0483(7) 0.1133(13) 0.0530(8) 0.0120(8) -0.0076(6) 0.0261(7)
Cl4 0.0813(9) 0.0379(6) 0.0473(7) -0.0043(5) 0.0162(6) -0.0072(6)

loop_
_atom_type_symbol
_atom_type_description
_atom_type_scat_dispersion_real
_atom_type_scat_dispersion_imag
_atom_type_scat_source
Cl Cl 0.1484 0.1585 'International Tables Vol C Tables 4.2.6.8 and 6.1.1.4'
Zn Zn 0.2839 1.4301 'International Tables Vol C Tables 4.2.6.8 and 6.1.1.4'
H H 0 0 'International Tables Vol C Tables 4.2.6.8 and 6.1.1.4'
N N 0.0061 0.0033 'International Tables Vol C Tables 4.2.6.8 and 6.1.1.4'
O O 0.0106 0.006 'International Tables Vol C Tables 4.2.6.8 and 6.1.1.4'
P P 0.1023 0.0942 'International Tables Vol C Tables 4.2.6.8 and 6.1.1.4'
Ru Ru -1.2594 0.8363 'International Tables Vol C Tables 4.2.6.8 and 6.1.1.4'

loop_
_exptl_crystal_face_index_h
_exptl_crystal_face_index_k
_exptl_crystal_face_index_l
_exptl_crystal_face_perp_dist
0 0 -1 0.026
0 1 1 0.036
0 -1 1 0.042
0 -1 0 0.053
0 1 0 0.04
13 -2 1 0.109
-12 -1 11 0.117

loop_
_geom_angle_atom_site_label_1
_geom_angle_atom_site_label_2
_geom_angle_atom_site_label_3
_geom_angle
N5 Ru N3 93.78(14)
N5 Ru N2 90.55(14)
N3 Ru N2 90.74(15)
N5 Ru N1 92.79(14)
N3 Ru N1 173.38(13)
N2 Ru N1 89.99(14)
N5 Ru N4 97.64(14)
N3 Ru N4 88.09(13)
N2 Ru N4 171.79(13)
N1 Ru N4 90.25(14)
N5 Ru P 175.11(11)
N3 Ru P 89.12(10)
N2 Ru P 85.47(10)
N1 Ru P 84.38(9)
N4 Ru P 86.39(10)
O1 P O3 110.98(16)
O1 P O2 111.83(16)
O3 P O2 102.73(17)
O1 P Ru 113.71(11)
O3 P Ru 107.54(11)
O2 P Ru 109.41(13)
P O2 H2 109.5
P O3 H3 109.5
Ru N1 H1A 109.5
Ru N1 H1B 109.4
H1A N1 H1B 109.5
Ru N1 H1C 109.5
H1A N1 H1C 109.5
H1B N1 H1C 109.5
Ru N2 H2A 109.4
Ru N2 H2B 109.4
H2A N2 H2B 109.5
Ru N2 H2C 109.5
H2A N2 H2C 109.5
H2B N2 H2C 109.5
Ru N3 H3A 109.5
Ru N3 H3B 109.4
H3A N3 H3B 109.5
Ru N3 H3C 109.5
H3A N3 H3C 109.5
H3B N3 H3C 109.5
Ru N4 H4A 109.5
Ru N4 H4B 109.5
H4A N4 H4B 109.5
Ru N4 H4C 109.4
H4A N4 H4C 109.5
H4B N4 H4C 109.5
O N5 Ru 172.8(3)
Cl3 Zn Cl1 109.97(6)
Cl3 Zn Cl4 110.04(6)
Cl1 Zn Cl4 110.63(5)
Cl3 Zn Cl2 112.19(5)
Cl1 Zn Cl2 106.17(4)
Cl4 Zn Cl2 107.78(5)

loop_
_geom_bond_atom_site_label_1
_geom_bond_atom_site_label_2
_geom_bond_distance
Ru N5 1.793(3)
Ru N3 2.116(3)
Ru N2 2.117(3)
Ru N1 2.118(3)
Ru N4 2.126(3)
Ru P 2.4136(10)
P O1 1.513(3)
P O3 1.574(3)
P O2 1.579(3)
O N5 1.128(4)
O2 H2 0.82
O3 H3 0.82
N1 H1A 0.89
N1 H1B 0.8901
N1 H1C 0.8901
N2 H2A 0.89
N2 H2B 0.89
N2 H2C 0.89
N3 H3A 0.8899
N3 H3B 0.89
N3 H3C 0.89
N4 H4A 0.89
N4 H4B 0.89
N4 H4C 0.89
Zn Cl3 2.2280(13)
Zn Cl1 2.2588(12)
Zn Cl4 2.2885(12)
Zn Cl2 2.2887(12)

loop_
_geom_torsion_atom_site_label_1
_geom_torsion_atom_site_label_2
_geom_torsion_atom_site_label_3
_geom_torsion_atom_site_label_4
_geom_torsion
N5 Ru P O1 97.6(13)
N3 Ru P O1 -135.97(16)
N2 Ru P O1 133.22(17)
N1 Ru P O1 42.78(16)
N4 Ru P O1 -47.83(16)
N5 Ru P O3 -25.7(13)
N3 Ru P O3 100.74(16)
N2 Ru P O3 9.93(17)
N1 Ru P O3 -80.51(16)
N4 Ru P O3 -171.12(16)
N5 Ru P O2 -136.5(13)
N3 Ru P O2 -10.14(16)
N2 Ru P O2 -100.95(17)
N1 Ru P O2 168.61(16)
N4 Ru P O2 78.00(16)
N3 Ru N5 O -105(3)
N2 Ru N5 O -15(3)
N1 Ru N5 O 75(3)
N4 Ru N5 O 166(3)
P Ru N5 O 21(4)
